data_7009148
loop_
_publ_author_name
'Cobley, Christopher J.'
'Ellis, Dianne D.'
'Orpen, A. Guy'
'Pringle, Paul G.'

_publ_section_title
;
 Calix[4]arene derived phosphites: their hydrolytic stability and
 complexes with gold(I), platinum(II,0), palladium(II) and iridium(I)
;
_journal_issue 7
_journal_name_full 'Journal of the Chemical Society, Dalton Transactions'
_journal_page_first 1101
_journal_paper_doi 10.1039/a908960h
_journal_year 2000
_chemical_formula_sum 'C39 H36 Cl Ir O4 P'
_chemical_formula_weight 827.30
_chemical_name_systematic
; 
 ? 
;
_space_group_IT_number 2
_symmetry_cell_setting triclinic
_symmetry_space_group_name_Hall '-P 1'
_symmetry_space_group_name_H-M 'P -1'
_atom_sites_solution_hydrogens geom
_atom_sites_solution_primary direct
_atom_sites_solution_secondary difmap
_audit_creation_method SHELXL
_cell_angle_alpha 82.27(2)
_cell_angle_beta 84.47(2)
_cell_angle_gamma 71.912(14)
_cell_formula_units_Z 2
_cell_length_a 8.914(2)
_cell_length_b 10.115(2)
_cell_length_c 18.556(3)
_cell_measurement_temperature 173(2)
_cell_volume 1573.3(6)
_computing_cell_refinement 'SMART (Siemens, 1995b)'
_computing_data_collection 'SMART (Siemens, 1995b)'
_computing_data_reduction 'SMART (Siemens, 1995b)'
_computing_molecular_graphics 'SHELXTL (Siemens, 1995a)'
_computing_publication_material 'SHELXTL (Siemens, 1995a)'
_computing_structure_refinement 'SHELXTL (Siemens, 1995a)'
_computing_structure_solution 'SHELXTL (Siemens, 1995a)'
_diffrn_ambient_temperature 173(2)
_diffrn_measurement_device_type 'Siemens SMART CCD diffractometer'
_diffrn_measurement_method '\w rotation with narrow frames'
_diffrn_radiation_monochromator graphite
_diffrn_radiation_source 'fine-focus sealed tube'
_diffrn_radiation_type MoK\a
_diffrn_radiation_wavelength 0.71073
_diffrn_reflns_av_R_equivalents 0.0257
_diffrn_reflns_av_sigmaI/netI 0.0257
_diffrn_reflns_limit_h_max 11
_diffrn_reflns_limit_h_min -11
_diffrn_reflns_limit_k_max 12
_diffrn_reflns_limit_k_min -13
_diffrn_reflns_limit_l_max 24
_diffrn_reflns_limit_l_min -15
_diffrn_reflns_number 10208
_diffrn_reflns_theta_max 27.48
_diffrn_reflns_theta_min 2.13
_exptl_absorpt_coefficient_mu 4.422
_exptl_absorpt_correction_type none
_exptl_crystal_density_diffrn 1.746
_exptl_crystal_F_000 822
_refine_diff_density_max 1.336
_refine_diff_density_min -0.975
_refine_diff_density_rms 0.122
_refine_ls_extinction_method none
_refine_ls_goodness_of_fit_all 1.152
_refine_ls_goodness_of_fit_obs 1.109
_refine_ls_hydrogen_treatment mixed
_refine_ls_matrix_type full
_refine_ls_number_parameters 416
_refine_ls_number_reflns 6989
_refine_ls_number_restraints 0
_refine_ls_restrained_S_all 1.152
_refine_ls_restrained_S_obs 1.109
_refine_ls_R_factor_all 0.0335
_refine_ls_R_factor_obs 0.0288
_refine_ls_shift/esd_max 0.002
_refine_ls_shift/esd_mean 0.000
_refine_ls_structure_factor_coef Fsqd
_refine_ls_weighting_details 'w=1/[\s^2^(Fo^2^)+(0.0245P)^2^+5.5201P] where P=(Fo^2^+2Fc^2^)/3'
_refine_ls_weighting_scheme calc
_refine_ls_wR_factor_all 0.0724
_refine_ls_wR_factor_obs 0.0672
_reflns_number_observed 6531
_reflns_number_total 6990
_reflns_observed_criterion >2sigma(I)
_cod_data_source_file a908960h.txt
_cod_data_source_block 13a
_cod_depositor_comments
;
The following automatic conversions were performed:
'_symmetry_cell_setting' value 'Triclinic' changed to 'triclinic'
according to '/home/saulius/struct/CIF-dictionaries/cif_core.dic'
dictionary named 'cif_core.dic' version 2.4.1 from 2010-06-29.

Automatic conversion script
Id: cif_fix_enum 1527 2010-12-29 10:47:43Z saulius 

The following automatic conversions were performed:

'_refine_ls_weighting_scheme' value 'calc
w=1/[\s^2^(Fo^2^)+(0.0245P)^2^+5.5201P] where P=(Fo^2^+2Fc^2^)/3' was
changed to 'calc'. New tag '_refine_ls_weighting_details' was
created. The value of the new tag was set to
'w=1/[\s^2^(Fo^2^)+(0.0245P)^2^+5.5201P] where P=(Fo^2^+2Fc^2^)/3'.

Automatic conversion script
Id: cif_fix_values 3143 2015-03-26 13:38:13Z robertas 
;
_cod_original_cell_volume 1573.3(5)
_cod_original_sg_symbol_H-M P-1
_cod_database_code 7009148

loop_
_symmetry_equiv_pos_as_xyz
'x, y, z'
'-x, -y, -z'

loop_
_atom_site_aniso_label
_atom_site_aniso_U_11
_atom_site_aniso_U_22
_atom_site_aniso_U_33
_atom_site_aniso_U_23
_atom_site_aniso_U_13
_atom_site_aniso_U_12
Ir1 0.01770(8) 0.01977(8) 0.02064(8) -0.00434(5) -0.00075(5) -0.00563(5)
Cl1 0.0245(5) 0.0255(5) 0.0315(5) 0.0016(4) -0.0033(4) -0.0020(4)
P1 0.0158(4) 0.0171(4) 0.0168(4) 0.0004(3) -0.0021(3) -0.0076(3)
O1 0.030(2) 0.044(2) 0.035(2) 0.006(2) 0.0101(14) 0.006(2)
O2 0.0227(14) 0.0180(13) 0.0174(13) 0.0014(10) -0.0039(10) -0.0093(11)
O3 0.0234(14) 0.0194(13) 0.0177(13) -0.0004(10) 0.0005(10) -0.0120(11)
O4 0.0165(13) 0.0188(13) 0.0197(13) -0.0012(10) -0.0007(10) -0.0063(10)
C1 0.022(2) 0.024(2) 0.028(2) -0.002(2) 0.003(2) -0.011(2)
C2 0.024(2) 0.025(2) 0.028(2) -0.003(2) -0.003(2) -0.015(2)
C3 0.037(2) 0.030(2) 0.034(2) -0.012(2) -0.005(2) -0.013(2)
C4 0.039(3) 0.028(2) 0.039(3) -0.015(2) 0.000(2) -0.004(2)
C5 0.032(2) 0.020(2) 0.039(3) -0.003(2) -0.004(2) -0.005(2)
C6 0.024(2) 0.019(2) 0.030(2) 0.001(2) -0.004(2) -0.012(2)
C7 0.032(2) 0.020(2) 0.028(2) 0.003(2) -0.004(2) -0.011(2)
C8 0.027(2) 0.020(2) 0.019(2) -0.0003(14) -0.0015(15) -0.007(2)
C9 0.026(2) 0.021(2) 0.023(2) 0.0004(15) -0.001(2) -0.007(2)
C10 0.041(3) 0.026(2) 0.032(2) 0.009(2) -0.009(2) -0.010(2)
C11 0.042(3) 0.037(3) 0.040(3) 0.012(2) -0.017(2) -0.008(2)
C12 0.033(2) 0.041(3) 0.033(2) 0.005(2) -0.014(2) -0.013(2)
C13 0.028(2) 0.027(2) 0.024(2) 0.001(2) -0.005(2) -0.011(2)
C14 0.035(2) 0.037(2) 0.029(2) 0.004(2) -0.014(2) -0.022(2)
C15 0.033(2) 0.020(2) 0.017(2) -0.0022(14) 0.000(2) -0.016(2)
C16 0.041(2) 0.028(2) 0.022(2) 0.001(2) -0.005(2) -0.024(2)
C17 0.065(3) 0.035(3) 0.025(2) -0.001(2) -0.007(2) -0.034(3)
C18 0.070(4) 0.031(2) 0.026(2) -0.011(2) 0.008(2) -0.029(2)
C19 0.048(3) 0.026(2) 0.030(2) -0.010(2) 0.009(2) -0.019(2)
C20 0.036(2) 0.018(2) 0.026(2) -0.002(2) 0.005(2) -0.016(2)
C21 0.034(2) 0.017(2) 0.028(2) -0.001(2) 0.000(2) -0.006(2)
C22 0.020(2) 0.020(2) 0.016(2) 0.0029(14) -0.0007(14) -0.0048(15)
C23 0.024(2) 0.023(2) 0.023(2) -0.001(2) 0.004(2) -0.004(2)
C24 0.031(2) 0.022(2) 0.041(3) -0.001(2) 0.005(2) 0.002(2)
C25 0.020(2) 0.042(3) 0.047(3) 0.002(2) 0.004(2) 0.004(2)
C26 0.018(2) 0.039(3) 0.034(2) 0.006(2) -0.003(2) -0.009(2)
C27 0.019(2) 0.026(2) 0.020(2) 0.0044(15) -0.0011(14) -0.007(2)
C28 0.023(2) 0.033(2) 0.029(2) -0.001(2) -0.006(2) -0.013(2)
C101 0.032(3) 0.060(3) 0.028(2) -0.015(2) -0.007(2) -0.011(2)
C102 0.034(3) 0.053(3) 0.041(3) -0.028(2) 0.000(2) -0.015(2)
C103 0.030(2) 0.030(2) 0.036(2) -0.017(2) 0.000(2) -0.004(2)
C104 0.022(2) 0.034(2) 0.026(2) -0.014(2) 0.007(2) -0.004(2)
C105 0.034(3) 0.051(3) 0.029(2) -0.010(2) 0.007(2) -0.014(2)
C106 0.037(3) 0.040(3) 0.025(2) 0.004(2) 0.003(2) -0.011(2)
C107 0.035(2) 0.029(2) 0.019(2) 0.002(2) -0.003(2) -0.005(2)
C108 0.023(2) 0.042(3) 0.020(2) -0.006(2) -0.007(2) -0.001(2)
C203 0.072(4) 0.039(3) 0.057(4) 0.004(3) -0.021(3) -0.026(3)
C201 0.054(3) 0.038(3) 0.052(3) -0.006(2) -0.014(3) -0.009(3)
C202 0.057(4) 0.061(4) 0.046(3) -0.011(3) -0.003(3) -0.032(3)

loop_
_atom_site_label
_atom_site_type_symbol
_atom_site_fract_x
_atom_site_fract_y
_atom_site_fract_z
_atom_site_U_iso_or_equiv
_atom_site_thermal_displace_type
_atom_site_occupancy
_atom_site_calc_flag
_atom_site_refinement_flags
_atom_site_disorder_group
Ir1 Ir -0.22163(2) 0.26600(2) 0.359075(8) 0.01919(5) Uani 1 d . .
Cl1 Cl -0.38349(12) 0.40856(11) 0.26748(6) 0.0288(2) Uani 1 d . .
P1 P -0.04349(11) 0.13814(10) 0.28010(5) 0.0161(2) Uani 1 d . .
O1 O 0.3444(4) 0.2667(4) 0.1954(2) 0.0420(9) Uani 1 d . .
H1 H 0.4337(4) 0.2582(63) 0.2098(22) 0.063 Uiso 1 calc R .
O2 O 0.0001(3) 0.1949(3) 0.19808(14) 0.0187(5) Uani 1 d . .
O3 O -0.0876(3) 0.0008(3) 0.26811(14) 0.0192(5) Uani 1 d . .
O4 O 0.1247(3) 0.0778(3) 0.31478(14) 0.0182(5) Uani 1 d . .
C1 C 0.2291(5) 0.3422(4) 0.2410(2) 0.0243(8) Uani 1 d . .
C2 C 0.2369(5) 0.3158(4) 0.3166(2) 0.0241(8) Uani 1 d . .
C3 C 0.1232(6) 0.4058(5) 0.3587(3) 0.0315(10) Uani 1 d . .
H3 H 0.1298(6) 0.3938(5) 0.4101(3) 0.038 Uiso 1 calc R .
C4 C 0.0010(6) 0.5122(5) 0.3275(3) 0.0362(11) Uani 1 d . .
H4 H -0.0723(6) 0.5757(5) 0.3570(3) 0.043 Uiso 1 calc R .
C5 C -0.0141(6) 0.5257(5) 0.2530(3) 0.0311(9) Uani 1 d . .
H5 H -0.1020(6) 0.5948(5) 0.2319(3) 0.037 Uiso 1 calc R .
C6 C 0.0983(5) 0.4391(4) 0.2092(2) 0.0232(8) Uani 1 d . .
C7 C 0.0759(5) 0.4403(4) 0.1298(2) 0.0262(9) Uani 1 d . .
H7A H 0.1695(5) 0.3720(4) 0.1085(2) 0.031 Uiso 1 calc R .
H7B H 0.0706(5) 0.5341(4) 0.1045(2) 0.031 Uiso 1 calc R .
C8 C -0.1045(5) 0.2826(4) 0.1457(2) 0.0218(8) Uani 1 d . .
C9 C -0.0704(5) 0.4053(4) 0.1155(2) 0.0236(8) Uani 1 d . .
C10 C -0.1764(6) 0.4970(5) 0.0668(3) 0.0338(10) Uani 1 d . .
H10 H -0.1583(6) 0.5826(5) 0.0468(3) 0.041 Uiso 1 calc R .
C11 C -0.3063(6) 0.4664(5) 0.0472(3) 0.0409(12) Uani 1 d . .
H11 H -0.3789(6) 0.5318(5) 0.0157(3) 0.049 Uiso 1 calc R .
C12 C -0.3294(6) 0.3413(5) 0.0735(3) 0.0354(10) Uani 1 d . .
H12 H -0.4165(6) 0.3190(5) 0.0583(3) 0.042 Uiso 1 calc R .
C13 C -0.2283(5) 0.2447(5) 0.1225(2) 0.0260(8) Uani 1 d . .
C14 C -0.2617(6) 0.1069(5) 0.1461(3) 0.0312(10) Uani 1 d . .
H14A H -0.3105(6) 0.1083(5) 0.1964(3) 0.037 Uiso 1 calc R .
H14B H -0.3391(6) 0.0970(5) 0.1139(3) 0.037 Uiso 1 calc R .
C15 C -0.0282(5) -0.0663(4) 0.2049(2) 0.0217(8) Uani 1 d . .
C16 C -0.1171(6) -0.0174(5) 0.1439(2) 0.0272(9) Uani 1 d . .
C17 C -0.0604(7) -0.0852(5) 0.0817(3) 0.0372(11) Uani 1 d . .
H17 H -0.1184(7) -0.0569(5) 0.0390(3) 0.045 Uiso 1 calc R .
C18 C 0.0797(7) -0.1933(5) 0.0818(3) 0.0394(12) Uani 1 d . .
H18 H 0.1177(7) -0.2371(5) 0.0386(3) 0.047 Uiso 1 calc R .
C19 C 0.1668(6) -0.2396(5) 0.1438(3) 0.0333(10) Uani 1 d . .
H19 H 0.2624(6) -0.3147(5) 0.1429(3) 0.040 Uiso 1 calc R .
C20 C 0.1119(5) -0.1740(4) 0.2076(2) 0.0256(9) Uani 1 d . .
C21 C 0.2006(5) -0.2169(4) 0.2767(2) 0.0267(9) Uani 1 d . .
H21A H 0.2562(5) -0.3186(4) 0.2798(2) 0.032 Uiso 1 calc R .
H21B H 0.1229(5) -0.2005(4) 0.3189(2) 0.032 Uiso 1 calc R .
C22 C 0.2817(5) -0.0035(4) 0.3019(2) 0.0196(7) Uani 1 d . .
C23 C 0.3203(5) -0.1408(4) 0.2828(2) 0.0246(8) Uani 1 d . .
C24 C 0.4815(6) -0.2139(5) 0.2743(3) 0.0341(10) Uani 1 d . .
H24 H 0.5116(6) -0.3053(5) 0.2594(3) 0.041 Uiso 1 calc R .
C25 C 0.5976(6) -0.1578(6) 0.2868(3) 0.0402(12) Uani 1 d . .
H25 H 0.7060(6) -0.2086(6) 0.2792(3) 0.048 Uiso 1 calc R .
C26 C 0.5550(5) -0.0273(5) 0.3105(3) 0.0311(10) Uani 1 d . .
H26 H 0.6353(5) 0.0091(5) 0.3215(3) 0.037 Uiso 1 calc R .
C27 C 0.3965(5) 0.0534(4) 0.3189(2) 0.0225(8) Uani 1 d . .
C28 C 0.3607(5) 0.1913(5) 0.3504(2) 0.0271(9) Uani 1 d . .
H28A H 0.3284(5) 0.1761(5) 0.4026(2) 0.032 Uiso 1 calc R .
H28B H 0.4604(5) 0.2159(5) 0.3478(2) 0.032 Uiso 1 calc R .
C101 C -0.1053(6) 0.2693(6) 0.5113(3) 0.0396(12) Uani 1 d . .
H10A H -0.1554(6) 0.2247(6) 0.5535(3) 0.048 Uiso 1 calc R .
H10B H -0.0031(6) 0.2734(6) 0.5260(3) 0.048 Uiso 1 calc R .
C102 C -0.2115(6) 0.4178(6) 0.4917(3) 0.0405(12) Uani 1 d . .
H10C H -0.2719(6) 0.4537(6) 0.5363(3) 0.049 Uiso 1 calc R .
H10D H -0.1446(6) 0.4784(6) 0.4733(3) 0.049 Uiso 1 calc R .
C103 C -0.3264(5) 0.4274(5) 0.4348(3) 0.0319(10) Uani 1 d . .
H103 H -0.3730(5) 0.5239(5) 0.4102(3) 0.038 Uiso 1 calc R .
C104 C -0.4232(5) 0.3425(5) 0.4392(2) 0.0282(9) Uani 1 d . .
H104 H -0.5271(5) 0.3885(5) 0.4169(2) 0.034 Uiso 1 calc R .
C105 C -0.4274(6) 0.2310(6) 0.5023(3) 0.0380(11) Uani 1 d . .
H10E H -0.5363(6) 0.2246(6) 0.5110(3) 0.046 Uiso 1 calc R .
H10F H -0.3980(6) 0.2585(6) 0.5469(3) 0.046 Uiso 1 calc R .
C106 C -0.3147(6) 0.0879(5) 0.4873(3) 0.0354(10) Uani 1 d . .
H10G H -0.2811(6) 0.0329(5) 0.5345(3) 0.042 Uiso 1 calc R .
H10H H -0.3728(6) 0.0379(5) 0.4638(3) 0.042 Uiso 1 calc R .
C107 C -0.1683(6) 0.0928(5) 0.4394(2) 0.0290(9) Uani 1 d . .
H107 H -0.1082(6) 0.0021(5) 0.4203(2) 0.035 Uiso 1 calc R .
C108 C -0.0738(5) 0.1787(5) 0.4484(2) 0.0299(9) Uani 1 d . .
H108 H 0.0407(5) 0.1384(5) 0.4337(2) 0.036 Uiso 1 calc R .
C203 C -0.4758(8) -0.1195(6) 0.0484(4) 0.053(2) Uani 1 d . .
H203 H -0.4594(8) -0.2021(6) 0.0816(4) 0.064 Uiso 1 calc R .
C201 C -0.6111(7) 0.1222(6) 0.0171(3) 0.0483(13) Uani 1 d . .
H201 H -0.6882(7) 0.2064(6) 0.0288(3) 0.058 Uiso 1 calc R .
C202 C -0.5864(8) 0.0025(7) 0.0660(3) 0.0513(14) Uani 1 d . .
H202 H -0.6454(8) 0.0045(7) 0.1115(3) 0.062 Uiso 1 calc R .

loop_
_atom_type_symbol
_atom_type_description
_atom_type_scat_dispersion_real
_atom_type_scat_dispersion_imag
_atom_type_scat_source
C C 0.0033 0.0016 'International Tables Vol C Tables 4.2.6.8 and 6.1.1.4'
H H 0.0000 0.0000 'International Tables Vol C Tables 4.2.6.8 and 6.1.1.4'
O O 0.0106 0.0060 'International Tables Vol C Tables 4.2.6.8 and 6.1.1.4'
P P 0.1023 0.0942 'International Tables Vol C Tables 4.2.6.8 and 6.1.1.4'
Cl Cl 0.1484 0.1585 'International Tables Vol C Tables 4.2.6.8 and 6.1.1.4'
Ir Ir -1.4442 7.9887 'International Tables Vol C Tables 4.2.6.8 and 6.1.1.4'

loop_
_geom_angle_atom_site_label_1
_geom_angle_atom_site_label_2
_geom_angle_atom_site_label_3
_geom_angle
_geom_angle_site_symmetry_1
_geom_angle_site_symmetry_3
_geom_angle_publ_flag
C107 Ir1 C108 39.1(2) . . ?
C107 Ir1 C103 96.5(2) . . ?
C108 Ir1 C103 80.2(2) . . ?
C107 Ir1 C104 81.2(2) . . ?
C108 Ir1 C104 88.5(2) . . ?
C103 Ir1 C104 36.3(2) . . ?
C107 Ir1 P1 89.66(13) . . ?
C108 Ir1 P1 92.44(12) . . ?
C103 Ir1 P1 158.98(13) . . ?
C104 Ir1 P1 164.30(12) . . ?
C107 Ir1 Cl1 150.92(13) . . ?
C108 Ir1 Cl1 167.70(13) . . ?
C103 Ir1 Cl1 89.79(13) . . ?
C104 Ir1 Cl1 87.51(12) . . ?
P1 Ir1 Cl1 94.51(4) . . ?
O4 P1 O3 103.89(15) . . ?
O4 P1 O2 102.95(14) . . ?
O3 P1 O2 101.93(14) . . ?
O4 P1 Ir1 109.72(11) . . ?
O3 P1 Ir1 111.07(11) . . ?
O2 P1 Ir1 125.12(11) . . ?
C8 O2 P1 128.0(3) . . ?
C15 O3 P1 119.8(2) . . ?
C22 O4 P1 143.5(3) . . ?
O1 C1 C6 117.2(4) . . ?
O1 C1 C2 121.3(4) . . ?
C6 C1 C2 121.3(4) . . ?
C3 C2 C1 117.6(4) . . ?
C3 C2 C28 121.8(4) . . ?
C1 C2 C28 120.6(4) . . ?
C4 C3 C2 121.5(4) . . ?
C3 C4 C5 119.5(4) . . ?
C4 C5 C6 120.5(4) . . ?
C5 C6 C1 118.7(4) . . ?
C5 C6 C7 121.6(4) . . ?
C1 C6 C7 119.5(4) . . ?
C6 C7 C9 114.0(4) . . ?
C13 C8 C9 121.7(4) . . ?
C13 C8 O2 122.1(3) . . ?
C9 C8 O2 116.1(3) . . ?
C8 C9 C10 117.2(4) . . ?
C8 C9 C7 123.9(4) . . ?
C10 C9 C7 118.8(4) . . ?
C11 C10 C9 121.8(4) . . ?
C12 C11 C10 119.3(4) . . ?
C11 C12 C13 121.9(4) . . ?
C8 C13 C12 117.6(4) . . ?
C8 C13 C14 125.0(4) . . ?
C12 C13 C14 117.4(4) . . ?
C16 C14 C13 113.3(4) . . ?
C20 C15 C16 124.9(4) . . ?
C20 C15 O3 118.5(4) . . ?
C16 C15 O3 116.6(4) . . ?
C15 C16 C17 116.8(4) . . ?
C15 C16 C14 120.0(4) . . ?
C17 C16 C14 123.1(4) . . ?
C18 C17 C16 120.3(5) . . ?
C17 C18 C19 121.6(4) . . ?
C18 C19 C20 119.4(5) . . ?
C15 C20 C19 117.0(4) . . ?
C15 C20 C21 120.4(4) . . ?
C19 C20 C21 122.6(4) . . ?
C20 C21 C23 114.9(3) . . ?
C27 C22 O4 115.3(3) . . ?
C27 C22 C23 122.2(4) . . ?
O4 C22 C23 122.0(3) . . ?
C24 C23 C22 116.8(4) . . ?
C24 C23 C21 118.6(4) . . ?
C22 C23 C21 124.5(4) . . ?
C25 C24 C23 122.2(4) . . ?
C26 C25 C24 119.3(4) . . ?
C25 C26 C27 121.9(4) . . ?
C22 C27 C26 117.3(4) . . ?
C22 C27 C28 124.5(4) . . ?
C26 C27 C28 118.1(4) . . ?
C2 C28 C27 118.3(3) . . ?
C102 C101 C108 113.0(4) . . ?
C103 C102 C101 113.2(4) . . ?
C104 C103 C102 123.8(5) . . ?
C104 C103 Ir1 72.2(2) . . ?
C102 C103 Ir1 110.4(3) . . ?
C103 C104 C105 123.6(4) . . ?
C103 C104 Ir1 71.5(2) . . ?
C105 C104 Ir1 111.5(3) . . ?
C104 C105 C106 111.9(4) . . ?
C107 C106 C105 114.6(4) . . ?
C108 C107 C106 124.1(4) . . ?
C108 C107 Ir1 71.7(2) . . ?
C106 C107 Ir1 110.7(3) . . ?
C107 C108 C101 122.5(4) . . ?
C107 C108 Ir1 69.3(2) . . ?
C101 C108 Ir1 114.9(3) . . ?
C202 C203 C201 120.2(6) . 2_455 ?
C203 C201 C202 120.1(6) 2_455 . ?
C203 C202 C201 119.7(6) . . ?

loop_
_geom_bond_atom_site_label_1
_geom_bond_atom_site_label_2
_geom_bond_distance
_geom_bond_site_symmetry_2
_geom_bond_publ_flag
Ir1 C107 2.106(4) . ?
Ir1 C108 2.137(4) . ?
Ir1 C103 2.220(4) . ?
Ir1 C104 2.230(4) . ?
Ir1 P1 2.2644(11) . ?
Ir1 Cl1 2.3605(11) . ?
P1 O4 1.596(3) . ?
P1 O3 1.604(3) . ?
P1 O2 1.608(3) . ?
O1 C1 1.370(5) . ?
O2 C8 1.425(5) . ?
O3 C15 1.410(5) . ?
O4 C22 1.402(5) . ?
C1 C6 1.391(6) . ?
C1 C2 1.395(6) . ?
C2 C3 1.390(6) . ?
C2 C28 1.502(6) . ?
C3 C4 1.380(7) . ?
C4 C5 1.386(7) . ?
C5 C6 1.386(6) . ?
C6 C7 1.505(6) . ?
C7 C9 1.508(6) . ?
C8 C13 1.396(6) . ?
C8 C9 1.401(6) . ?
C9 C10 1.401(6) . ?
C10 C11 1.380(7) . ?
C11 C12 1.363(7) . ?
C12 C13 1.402(6) . ?
C13 C14 1.514(6) . ?
C14 C16 1.497(7) . ?
C15 C20 1.379(6) . ?
C15 C16 1.390(6) . ?
C16 C17 1.395(7) . ?
C17 C18 1.381(8) . ?
C18 C19 1.395(7) . ?
C19 C20 1.407(6) . ?
C20 C21 1.514(6) . ?
C21 C23 1.517(6) . ?
C22 C27 1.399(6) . ?
C22 C23 1.408(6) . ?
C23 C24 1.402(6) . ?
C24 C25 1.377(8) . ?
C25 C26 1.375(7) . ?
C26 C27 1.401(6) . ?
C27 C28 1.515(6) . ?
C101 C102 1.523(8) . ?
C101 C108 1.531(6) . ?
C102 C103 1.513(7) . ?
C103 C104 1.385(7) . ?
C104 C105 1.518(7) . ?
C105 C106 1.527(7) . ?
C106 C107 1.517(6) . ?
C107 C108 1.419(7) . ?
C203 C202 1.375(9) . ?
C203 C201 1.376(9) 2_455 ?
C201 C203 1.376(9) 2_455 ?
C201 C202 1.384(9) . ?
